data_4085758
loop_
_publ_author_name
'Normand, Adrien T.'
'Richard, Philippe'
'Balan, C\'edric'
'Daniliuc, Constantin G.'
'Kehr, Gerald'
'Erker, Gerhard'
'Le Gendre, Pierre'

_publ_section_title
;
 Synthetic Endeavors toward Titanium Based Frustrated Lewis Pairs with
 Controlled Electronic and Steric Properties
;
_journal_name_full Organometallics
_journal_page_first 150513110717003
_journal_paper_doi 10.1021/acs.organomet.5b00250
_journal_year 2015
_chemical_formula_moiety 'C31 H42 O P Ti, C24 H20 B'
_chemical_formula_sum 'C55 H62 B O P Ti'
_chemical_formula_weight 828.72
_space_group_crystal_system monoclinic
_space_group_IT_number 14
_space_group_name_Hall '-P 2yn'
_space_group_name_H-M_alt 'P 1 21/n 1'
_symmetry_space_group_name_Hall '-P 2yn'
_symmetry_space_group_name_H-M 'P 1 21/n 1'
_atom_sites_solution_hydrogens geom
_atom_sites_solution_primary direct
_audit_creation_date 2014-12-19
_audit_creation_method
;
Olex2 1.2
(compiled 2014.11.28 svn.r3106 for OlexSys, GUI svn.r4959)
;
_cell_angle_alpha 90
_cell_angle_beta 95.495(2)
_cell_angle_gamma 90
_cell_formula_units_Z 4
_cell_length_a 10.3661(4)
_cell_length_b 31.4673(12)
_cell_length_c 13.4927(5)
_cell_measurement_reflns_used 9957
_cell_measurement_temperature 100
_cell_measurement_theta_max 66.467
_cell_measurement_theta_min 2.81
_cell_volume 4381.0(3)
_computing_cell_refinement 'SAINT v8.34A (Bruker, 2013)'
_computing_data_reduction 'SAINT v8.34A (Bruker, 2013)'
_computing_molecular_graphics 'Olex2 (Dolomanov et al., 2009)'
_computing_publication_material 'Olex2 (Dolomanov et al., 2009)'
_computing_structure_refinement 'XL (Sheldrick, 2008)'
_computing_structure_solution 'ShelXS (Sheldrick, 2008)'
_diffrn_ambient_temperature 100
_diffrn_detector CMOS
_diffrn_detector_area_resol_mean '1024 x 1024'
_diffrn_detector_type 'Photon 100'
_diffrn_measured_fraction_theta_full 0.990
_diffrn_measured_fraction_theta_max 0.990
_diffrn_measurement_device '\k-geometry diffractometer'
_diffrn_measurement_device_type 'Bruker D8 VENTURE'
_diffrn_measurement_method '\f and \w scans''
_diffrn_radiation_collimation 'focusing mirrors'
_diffrn_radiation_monochromator 'QUAZAR MX multilayer optics'
_diffrn_radiation_probe x-ray
_diffrn_radiation_type CuK\a
_diffrn_radiation_wavelength 1.54178
_diffrn_reflns_av_R_equivalents 0.0442
_diffrn_reflns_av_unetI/netI 0.0314
_diffrn_reflns_laue_measured_fraction_full 0.990
_diffrn_reflns_laue_measured_fraction_max 0.990
_diffrn_reflns_limit_h_max 12
_diffrn_reflns_limit_h_min -11
_diffrn_reflns_limit_k_max 37
_diffrn_reflns_limit_k_min -37
_diffrn_reflns_limit_l_max 16
_diffrn_reflns_limit_l_min -15
_diffrn_reflns_number 47529
_diffrn_reflns_point_group_measured_fraction_full 0.990
_diffrn_reflns_point_group_measured_fraction_max 0.990
_diffrn_reflns_theta_full 66.747
_diffrn_reflns_theta_max 66.747
_diffrn_reflns_theta_min 3.578
_diffrn_source 'sealed X-ray tube'
_diffrn_source_target Cu
_diffrn_source_type 'high brilliance microfocus sealed tube, Cu'
_diffrn_standards_number 0
_exptl_absorpt_coefficient_mu 2.293
_exptl_absorpt_correction_T_max 0.7528
_exptl_absorpt_correction_T_min 0.6263
_exptl_absorpt_correction_type multi-scan
_exptl_absorpt_process_details
;
SADABS-2012/1 (Bruker,2012) was used for absorption correction.
wR2(int) was 0.0872 before and 0.0548 after correction.
The Ratio of minimum to maximum transmission is 0.8320.
The \l/2 correction factor is 0.0015.
;
_exptl_crystal_colour red
_exptl_crystal_colour_primary red
_exptl_crystal_density_diffrn 1.256
_exptl_crystal_description prism
_exptl_crystal_F_000 1768
_exptl_crystal_size_max 0.1
_exptl_crystal_size_mid 0.1
_exptl_crystal_size_min 0.05
_refine_diff_density_max 1.175
_refine_diff_density_min -0.343
_refine_diff_density_rms 0.069
_refine_ls_extinction_method none
_refine_ls_goodness_of_fit_ref 1.041
_refine_ls_hydrogen_treatment constr
_refine_ls_matrix_type full
_refine_ls_number_parameters 534
_refine_ls_number_reflns 7701
_refine_ls_number_restraints 0
_refine_ls_restrained_S_all 1.041
_refine_ls_R_factor_all 0.0683
_refine_ls_R_factor_gt 0.0559
_refine_ls_shift/su_max 0.001
_refine_ls_shift/su_mean 0.000
_refine_ls_structure_factor_coef Fsqd
_refine_ls_weighting_details 'w=1/[\s^2^(Fo^2^)+(0.0715P)^2^+5.5363P] where P=(Fo^2^+2Fc^2^)/3'
_refine_ls_weighting_scheme calc
_refine_ls_wR_factor_gt 0.1376
_refine_ls_wR_factor_ref 0.1458
_reflns_Friedel_coverage 0.000
_reflns_number_gt 6519
_reflns_number_total 7701
_reflns_threshold_expression 'I > 2\s(I)'
_cod_data_source_file om5b00250_si_006.cif
_cod_data_source_block 4ap
_cod_database_code 4085758
_shelx_space_group_comment
;
The symmetry employed for this shelxl refinement is uniquely defined
by the following loop, which should always be used as a source of
symmetry information in preference to the above space-group names.
They are only intended as comments.
;
_olex2_refinement_description
;
1. Fixed Uiso
 At 1.2 times of:
  All C(H) groups, All C(H,H) groups
 At 1.5 times of:
  All C(H,H,H) groups
2.a Ternary CH refined with riding coordinates:
 C14(H14), C20(H20)
2.b Secondary CH2 refined with riding coordinates:
 C15(H15A,H15B), C16(H16A,H16B), C17(H17A,H17B), C18(H18A,H18B), C19(H19A,
 H19B), C21(H21A,H21B), C22(H22A,H22B), C23(H23A,H23B), C24(H24A,H24B),
 C25(H25A,H25B)
2.c Aromatic/amide H refined with riding coordinates:
 C2(H2), C3(H3), C4(H4), C5(H5), C6(H6), C7(H7), C8(H8), C9(H9), C10(H10),
 C27(H27), C28(H28), C29(H29), C30(H30), C31(H31), C33(H33), C34(H34), C35(H35),
  C36(H36), C37(H37), C39(H39), C40(H40), C41(H41), C42(H42), C43(H43),
 C45(H45), C46(H46), C47(H47), C48(H48), C49(H49), C51(H51), C52(H52), C53(H53),
  C54(H54), C55(H55)
2.d Idealised Me refined as rotating group:
 C12(H12A,H12B,H12C), C13(H13A,H13B,H13C)
;
_shelx_shelxl_version_number 2014/7
_olex2_submission_special_instructions 'No special instructions were received'

loop_
_space_group_symop_operation_xyz
'x, y, z'
'-x+1/2, y+1/2, -z+1/2'
'-x, -y, -z'
'x-1/2, -y-1/2, z-1/2'

loop_
_atom_site_label
_atom_site_type_symbol
_atom_site_fract_x
_atom_site_fract_y
_atom_site_fract_z
_atom_site_U_iso_or_equiv
_atom_site_adp_type
_atom_site_occupancy
_atom_site_site_symmetry_order
_atom_site_calc_flag
_atom_site_refinement_flags_posn
C1 C 0.2424(3) 0.07519(9) 0.9233(2) 0.0309(6) Uani 1 1 d .
C2 C 0.1773(3) 0.03936(9) 0.8819(2) 0.0381(7) Uani 1 1 d .
H2 H 0.1265 0.0202 0.9162 0.046 Uiso 1 1 calc R
C3 C 0.2001(3) 0.03662(10) 0.7804(2) 0.0409(8) Uani 1 1 d .
H3 H 0.1634 0.0163 0.7340 0.049 Uiso 1 1 calc R
C4 C 0.2857(3) 0.06894(10) 0.7603(2) 0.0395(8) Uani 1 1 d .
H4 H 0.3213 0.0735 0.6989 0.047 Uiso 1 1 calc R
C5 C 0.3098(3) 0.09336(10) 0.8465(2) 0.0328(7) Uani 1 1 d .
H5 H 0.3625 0.1181 0.8528 0.039 Uiso 1 1 calc R
C6 C -0.0603(4) 0.14919(14) 0.7113(3) 0.0554(11) Uani 1 1 d .
H6 H -0.1363 0.1586 0.7388 0.067 Uiso 1 1 calc R
C7 C -0.0512(4) 0.11448(13) 0.6528(3) 0.0563(11) Uani 1 1 d .
H7 H -0.1199 0.0955 0.6327 0.068 Uiso 1 1 calc R
C8 C 0.0717(5) 0.11134(13) 0.6277(2) 0.0559(11) Uani 1 1 d .
H8 H 0.1035 0.0896 0.5877 0.067 Uiso 1 1 calc R
C9 C 0.1428(3) 0.14468(14) 0.6693(3) 0.0567(11) Uani 1 1 d .
H9 H 0.2314 0.1506 0.6626 0.068 Uiso 1 1 calc R
C10 C 0.0592(5) 0.16840(11) 0.7240(2) 0.0591(12) Uani 1 1 d .
H10 H 0.0811 0.1931 0.7626 0.071 Uiso 1 1 calc R
C11 C 0.2220(3) 0.09677(9) 1.0213(2) 0.0303(6) Uani 1 1 d .
C12 C 0.1413(3) 0.06826(10) 1.0840(2) 0.0380(7) Uani 1 1 d .
H12A H 0.0585 0.0615 1.0460 0.057 Uiso 1 1 calc GR
H12B H 0.1251 0.0832 1.1454 0.057 Uiso 1 1 calc GR
H12C H 0.1888 0.0419 1.1008 0.057 Uiso 1 1 calc GR
C13 C 0.3490(3) 0.10758(10) 1.0831(2) 0.0406(8) Uani 1 1 d .
H13A H 0.3911 0.0813 1.1083 0.061 Uiso 1 1 calc GR
H13B H 0.3311 0.1257 1.1392 0.061 Uiso 1 1 calc GR
H13C H 0.4064 0.1226 1.0413 0.061 Uiso 1 1 calc GR
C14 C -0.0171(3) 0.15065(9) 1.0374(2) 0.0275(6) Uani 1 1 d .
H14 H -0.0443 0.1212 1.0534 0.033 Uiso 1 1 calc R
C15 C 0.0175(3) 0.17212(10) 1.1387(2) 0.0336(7) Uani 1 1 d .
H15A H 0.0886 0.1563 1.1764 0.040 Uiso 1 1 calc R
H15B H 0.0480 0.2015 1.1283 0.040 Uiso 1 1 calc R
C16 C -0.0992(4) 0.17329(12) 1.1980(2) 0.0487(9) Uani 1 1 d .
H16A H -0.0765 0.1888 1.2610 0.058 Uiso 1 1 calc R
H16B H -0.1230 0.1439 1.2150 0.058 Uiso 1 1 calc R
C17 C -0.2159(3) 0.19485(12) 1.1402(3) 0.0480(9) Uani 1 1 d .
H17A H -0.2909 0.1943 1.1805 0.058 Uiso 1 1 calc R
H17B H -0.1949 0.2249 1.1273 0.058 Uiso 1 1 calc R
C18 C -0.2508(3) 0.17211(12) 1.0424(3) 0.0441(8) Uani 1 1 d .
H18A H -0.3245 0.1869 1.0050 0.053 Uiso 1 1 calc R
H18B H -0.2785 0.1427 1.0559 0.053 Uiso 1 1 calc R
C19 C -0.1364(3) 0.17070(10) 0.9787(2) 0.0326(7) Uani 1 1 d .
H19A H -0.1151 0.1999 0.9583 0.039 Uiso 1 1 calc R
H19B H -0.1604 0.1539 0.9178 0.039 Uiso 1 1 calc R
C20 C 0.2201(3) 0.19388(9) 0.9857(2) 0.0287(6) Uani 1 1 d .
H20 H 0.2493 0.1952 1.0584 0.034 Uiso 1 1 calc R
C21 C 0.1363(3) 0.23374(9) 0.9609(2) 0.0328(7) Uani 1 1 d .
H21A H 0.1082 0.2342 0.8887 0.039 Uiso 1 1 calc R
H21B H 0.0578 0.2324 0.9972 0.039 Uiso 1 1 calc R
C22 C 0.2109(3) 0.27433(9) 0.9894(2) 0.0369(7) Uani 1 1 d .
H22A H 0.1558 0.2993 0.9703 0.044 Uiso 1 1 calc R
H22B H 0.2323 0.2751 1.0625 0.044 Uiso 1 1 calc R
C23 C 0.3329(3) 0.27685(10) 0.9393(3) 0.0478(9) Uani 1 1 d .
H23A H 0.3825 0.3024 0.9630 0.057 Uiso 1 1 calc R
H23B H 0.3112 0.2797 0.8665 0.057 Uiso 1 1 calc R
C24 C 0.4158(3) 0.23772(10) 0.9604(3) 0.0462(9) Uani 1 1 d .
H24A H 0.4460 0.2367 1.0322 0.055 Uiso 1 1 calc R
H24B H 0.4931 0.2395 0.9228 0.055 Uiso 1 1 calc R
C25 C 0.3408(3) 0.19671(10) 0.9311(3) 0.0386(7) Uani 1 1 d .
H25A H 0.3162 0.1965 0.8583 0.046 Uiso 1 1 calc R
H25B H 0.3968 0.1718 0.9479 0.046 Uiso 1 1 calc R
C26 C -0.1726(3) 0.05609(8) 0.8501(2) 0.0267(6) Uani 1 1 d .
C27 C -0.2387(3) 0.05835(9) 0.9353(2) 0.0300(6) Uani 1 1 d .
H27 H -0.2007 0.0727 0.9928 0.036 Uiso 1 1 calc R
C28 C -0.3604(3) 0.03954(10) 0.9363(2) 0.0381(7) Uani 1 1 d .
H28 H -0.4059 0.0413 0.9940 0.046 Uiso 1 1 calc R
C29 C -0.4145(3) 0.01821(10) 0.8523(3) 0.0412(8) Uani 1 1 d .
H29 H -0.4981 0.0059 0.8522 0.049 Uiso 1 1 calc R
C30 C -0.3482(3) 0.01482(9) 0.7690(2) 0.0358(7) Uani 1 1 d .
H30 H -0.3854 -0.0002 0.7122 0.043 Uiso 1 1 calc R
C31 C -0.2267(3) 0.03340(9) 0.7683(2) 0.0327(7) Uani 1 1 d .
H31 H -0.1803 0.0305 0.7112 0.039 Uiso 1 1 calc R
O O -0.05903(19) 0.07528(6) 0.84806(14) 0.0318(5) Uani 1 1 d .
P P 0.12459(7) 0.14392(2) 0.96496(5) 0.02253(17) Uani 1 1 d .
Ti Ti 0.08551(5) 0.10079(2) 0.79970(3) 0.02384(15) Uani 1 1 d .
B B 0.4448(3) 0.12205(9) 0.4510(2) 0.0212(6) Uani 1 1 d .
C32 C 0.3408(2) 0.08235(8) 0.45436(19) 0.0224(6) Uani 1 1 d .
C33 C 0.2173(3) 0.08092(9) 0.4024(2) 0.0323(7) Uani 1 1 d .
H33 H 0.1891 0.1044 0.3615 0.039 Uiso 1 1 calc R
C34 C 0.1345(3) 0.04641(10) 0.4084(3) 0.0420(8) Uani 1 1 d .
H34 H 0.0515 0.0469 0.3719 0.050 Uiso 1 1 calc R
C35 C 0.1706(3) 0.01151(10) 0.4664(2) 0.0366(8) Uani 1 1 d .
H35 H 0.1123 -0.0115 0.4724 0.044 Uiso 1 1 calc R
C36 C 0.2930(3) 0.01086(10) 0.5152(2) 0.0359(7) Uani 1 1 d .
H36 H 0.3215 -0.0132 0.5537 0.043 Uiso 1 1 calc R
C37 C 0.3754(3) 0.04538(9) 0.5083(2) 0.0304(6) Uani 1 1 d .
H37 H 0.4599 0.0438 0.5421 0.036 Uiso 1 1 calc R
C38 C 0.5725(2) 0.10333(8) 0.40270(19) 0.0202(5) Uani 1 1 d .
C39 C 0.5560(3) 0.08022(8) 0.31362(19) 0.0239(6) Uani 1 1 d .
H39 H 0.4704 0.0736 0.2865 0.029 Uiso 1 1 calc R
C40 C 0.6589(3) 0.06654(8) 0.2633(2) 0.0276(6) Uani 1 1 d .
H40 H 0.6427 0.0514 0.2025 0.033 Uiso 1 1 calc R
C41 C 0.7845(3) 0.07486(9) 0.3011(2) 0.0286(6) Uani 1 1 d .
H41 H 0.8553 0.0654 0.2672 0.034 Uiso 1 1 calc R
C42 C 0.8058(3) 0.09734(8) 0.3898(2) 0.0266(6) Uani 1 1 d .
H42 H 0.8919 0.1032 0.4171 0.032 Uiso 1 1 calc R
C43 C 0.7020(2) 0.11127(8) 0.4385(2) 0.0225(6) Uani 1 1 d .
H43 H 0.7190 0.1269 0.4986 0.027 Uiso 1 1 calc R
C44 C 0.4843(2) 0.14065(8) 0.56533(19) 0.0205(5) Uani 1 1 d .
C45 C 0.5540(3) 0.11609(9) 0.6388(2) 0.0275(6) Uani 1 1 d .
H45 H 0.5775 0.0879 0.6224 0.033 Uiso 1 1 calc R
C46 C 0.5906(3) 0.13079(9) 0.7344(2) 0.0297(6) Uani 1 1 d .
H46 H 0.6359 0.1125 0.7818 0.036 Uiso 1 1 calc R
C47 C 0.5619(3) 0.17156(9) 0.7609(2) 0.0286(6) Uani 1 1 d .
H47 H 0.5889 0.1820 0.8257 0.034 Uiso 1 1 calc R
C48 C 0.4929(3) 0.19716(9) 0.6917(2) 0.0309(6) Uani 1 1 d .
H48 H 0.4709 0.2253 0.7090 0.037 Uiso 1 1 calc R
C49 C 0.4556(3) 0.18175(9) 0.5965(2) 0.0266(6) Uani 1 1 d .
H49 H 0.4083 0.2001 0.5504 0.032 Uiso 1 1 calc R
C50 C 0.3868(3) 0.16176(8) 0.38088(19) 0.0235(6) Uani 1 1 d .
C51 C 0.2680(3) 0.18146(9) 0.3947(2) 0.0315(7) Uani 1 1 d .
H51 H 0.2157 0.1699 0.4421 0.038 Uiso 1 1 calc R
C52 C 0.2244(3) 0.21740(10) 0.3410(2) 0.0396(8) Uani 1 1 d .
H52 H 0.1432 0.2296 0.3521 0.047 Uiso 1 1 calc R
C53 C 0.2973(3) 0.23544(10) 0.2720(2) 0.0426(8) Uani 1 1 d .
H53 H 0.2679 0.2602 0.2364 0.051 Uiso 1 1 calc R
C54 C 0.4134(3) 0.21694(10) 0.2557(2) 0.0373(7) Uani 1 1 d .
H54 H 0.4648 0.2288 0.2081 0.045 Uiso 1 1 calc R
C55 C 0.4562(3) 0.18083(9) 0.3087(2) 0.0287(6) Uani 1 1 d .
H55 H 0.5363 0.1685 0.2952 0.034 Uiso 1 1 calc R

loop_
_atom_site_aniso_label
_atom_site_aniso_U_11
_atom_site_aniso_U_22
_atom_site_aniso_U_33
_atom_site_aniso_U_23
_atom_site_aniso_U_13
_atom_site_aniso_U_12
C1 0.0373(16) 0.0235(14) 0.0305(15) 0.0013(12) -0.0047(13) 0.0102(12)
C2 0.053(2) 0.0235(15) 0.0365(17) 0.0010(13) -0.0016(15) 0.0078(14)
C3 0.053(2) 0.0300(17) 0.0384(18) -0.0124(14) -0.0034(15) 0.0134(15)
C4 0.0381(17) 0.0414(19) 0.0395(18) -0.0053(15) 0.0066(14) 0.0145(15)
C5 0.0274(15) 0.0355(16) 0.0353(17) -0.0007(13) 0.0016(12) 0.0106(13)
C6 0.050(2) 0.084(3) 0.0338(19) 0.026(2) 0.0130(16) 0.035(2)
C7 0.062(2) 0.064(3) 0.037(2) 0.0161(19) -0.0221(18) -0.022(2)
C8 0.095(3) 0.054(2) 0.0190(16) -0.0013(15) 0.0052(18) 0.026(2)
C9 0.0336(18) 0.084(3) 0.053(2) 0.043(2) 0.0037(16) -0.0050(19)
C10 0.120(4) 0.0229(17) 0.0278(18) 0.0015(14) -0.029(2) 0.002(2)
C11 0.0398(17) 0.0207(14) 0.0286(15) 0.0026(11) -0.0053(13) 0.0052(12)
C12 0.057(2) 0.0266(16) 0.0299(16) 0.0068(13) -0.0005(14) 0.0046(14)
C13 0.0453(19) 0.0346(17) 0.0384(18) -0.0009(14) -0.0132(15) 0.0084(15)
C14 0.0339(15) 0.0249(14) 0.0244(14) -0.0048(11) 0.0064(12) -0.0009(12)
C15 0.0465(18) 0.0315(16) 0.0231(15) -0.0031(12) 0.0047(13) -0.0001(14)
C16 0.069(2) 0.050(2) 0.0305(18) -0.0094(15) 0.0215(17) -0.0125(18)
C17 0.0432(19) 0.056(2) 0.048(2) -0.0227(17) 0.0230(16) -0.0095(17)
C18 0.0351(17) 0.053(2) 0.046(2) -0.0152(16) 0.0145(15) -0.0018(15)
C19 0.0323(15) 0.0347(16) 0.0313(16) -0.0053(13) 0.0055(12) 0.0011(13)
C20 0.0311(15) 0.0224(14) 0.0315(15) 0.0002(12) -0.0031(12) -0.0003(12)
C21 0.0338(16) 0.0236(15) 0.0404(17) 0.0014(13) 0.0002(13) 0.0006(12)
C22 0.0448(18) 0.0251(15) 0.0414(18) 0.0020(13) 0.0073(14) 0.0007(13)
C23 0.056(2) 0.0284(17) 0.063(2) 0.0060(16) 0.0258(18) -0.0060(15)
C24 0.0356(17) 0.0377(19) 0.068(2) -0.0018(17) 0.0208(17) -0.0068(15)
C25 0.0401(17) 0.0321(17) 0.0450(18) -0.0009(14) 0.0109(14) 0.0021(14)
C26 0.0309(15) 0.0200(13) 0.0288(15) 0.0009(11) -0.0002(12) -0.0008(12)
C27 0.0348(15) 0.0254(15) 0.0294(15) -0.0016(12) 0.0010(12) -0.0032(12)
C28 0.0360(17) 0.0342(17) 0.0446(19) 0.0045(14) 0.0071(14) -0.0018(14)
C29 0.0292(16) 0.0315(17) 0.060(2) 0.0086(15) -0.0087(15) -0.0082(13)
C30 0.0501(19) 0.0186(14) 0.0344(17) 0.0044(12) -0.0175(14) -0.0058(13)
C31 0.0456(18) 0.0223(14) 0.0294(16) -0.0012(12) -0.0007(13) 0.0029(13)
O 0.0381(11) 0.0340(11) 0.0240(10) -0.0057(8) 0.0063(8) -0.0077(9)
P 0.0280(4) 0.0192(3) 0.0200(3) 0.0001(3) -0.0001(3) 0.0016(3)
Ti 0.0282(3) 0.0235(3) 0.0199(3) -0.00288(19) 0.0026(2) 0.0014(2)
B 0.0229(15) 0.0191(15) 0.0206(15) -0.0009(12) -0.0024(12) 0.0017(12)
C32 0.0241(13) 0.0248(14) 0.0186(13) -0.0060(11) 0.0041(10) -0.0008(11)
C33 0.0257(14) 0.0289(15) 0.0411(17) -0.0093(13) -0.0032(12) 0.0024(12)
C34 0.0212(14) 0.0415(19) 0.063(2) -0.0273(17) 0.0026(14) -0.0018(13)
C35 0.0351(16) 0.0333(17) 0.0448(18) -0.0184(14) 0.0220(14) -0.0141(14)
C36 0.0512(19) 0.0303(16) 0.0273(15) 0.0013(13) 0.0089(14) -0.0114(14)
C37 0.0356(16) 0.0292(15) 0.0251(15) 0.0022(12) -0.0033(12) -0.0103(12)
C38 0.0255(13) 0.0124(12) 0.0222(13) 0.0048(10) -0.0005(11) 0.0012(10)
C39 0.0300(14) 0.0183(13) 0.0230(14) 0.0011(11) 0.0003(11) -0.0006(11)
C40 0.0404(16) 0.0200(14) 0.0225(14) -0.0020(11) 0.0029(12) -0.0001(12)
C41 0.0329(15) 0.0213(14) 0.0328(15) 0.0015(12) 0.0098(12) 0.0052(12)
C42 0.0260(14) 0.0194(13) 0.0340(16) 0.0026(11) -0.0001(12) -0.0001(11)
C43 0.0253(13) 0.0156(12) 0.0261(14) 0.0001(11) 0.0002(11) 0.0008(11)
C44 0.0188(12) 0.0190(13) 0.0235(13) 0.0005(10) 0.0015(10) -0.0020(10)
C45 0.0338(15) 0.0218(14) 0.0257(14) -0.0031(11) -0.0035(12) 0.0045(12)
C46 0.0351(15) 0.0298(15) 0.0227(14) 0.0007(12) -0.0048(12) 0.0058(12)
C47 0.0310(15) 0.0310(15) 0.0226(14) -0.0071(12) -0.0033(12) -0.0021(12)
C48 0.0367(16) 0.0217(14) 0.0332(16) -0.0071(12) -0.0023(13) -0.0002(12)
C49 0.0305(14) 0.0209(14) 0.0273(15) 0.0017(11) -0.0034(12) 0.0006(11)
C50 0.0275(14) 0.0199(13) 0.0216(13) -0.0054(11) -0.0058(11) 0.0014(11)
C51 0.0318(15) 0.0307(16) 0.0309(16) -0.0036(12) -0.0029(12) 0.0042(13)
C52 0.0402(17) 0.0333(17) 0.0423(18) -0.0083(14) -0.0114(15) 0.0189(14)
C53 0.063(2) 0.0266(16) 0.0347(18) 0.0033(13) -0.0165(16) 0.0119(15)
C54 0.054(2) 0.0265(16) 0.0300(16) 0.0062(13) -0.0032(14) 0.0019(14)
C55 0.0380(16) 0.0236(14) 0.0233(14) 0.0000(11) -0.0032(12) 0.0028(12)

loop_
_atom_type_symbol
_atom_type_description
_atom_type_scat_dispersion_real
_atom_type_scat_dispersion_imag
_atom_type_scat_source
C C 0.0181 0.0091 'International Tables Vol C Tables 4.2.6.8 and 6.1.1.4'
H H 0.0000 0.0000 'International Tables Vol C Tables 4.2.6.8 and 6.1.1.4'
B B 0.0090 0.0039 'International Tables Vol C Tables 4.2.6.8 and 6.1.1.4'
O O 0.0492 0.0322 'International Tables Vol C Tables 4.2.6.8 and 6.1.1.4'
P P 0.2955 0.4335 'International Tables Vol C Tables 4.2.6.8 and 6.1.1.4'
Ti Ti 0.2191 1.8069 'International Tables Vol C Tables 4.2.6.8 and 6.1.1.4'

loop_
_geom_angle_atom_site_label_1
_geom_angle_atom_site_label_2
_geom_angle_atom_site_label_3
_geom_angle
C2 C1 C5 106.5(3)
C2 C1 C11 127.2(3)
C2 C1 Ti 73.74(17)
C5 C1 C11 124.9(3)
C5 C1 Ti 72.59(16)
C11 C1 Ti 108.63(17)
C1 C2 H2 125.8
C1 C2 C3 108.4(3)
C1 C2 Ti 71.84(16)
C3 C2 H2 125.8
C3 C2 Ti 72.23(17)
Ti C2 H2 121.8
C2 C3 H3 125.9
C2 C3 Ti 73.12(17)
C4 C3 C2 108.2(3)
C4 C3 H3 125.9
C4 C3 Ti 74.62(18)
Ti C3 H3 118.3
C3 C4 H4 126.1
C3 C4 C5 107.8(3)
C3 C4 Ti 71.50(17)
C5 C4 H4 126.1
C5 C4 Ti 71.11(17)
Ti C4 H4 123.0
C1 C5 H5 125.5
C1 C5 Ti 72.25(16)
C4 C5 C1 108.9(3)
C4 C5 H5 125.5
C4 C5 Ti 74.87(18)
Ti C5 H5 119.1
C7 C6 H6 125.8
C7 C6 C10 108.3(3)
C7 C6 Ti 72.6(2)
C10 C6 H6 125.8
C10 C6 Ti 72.4(2)
Ti C6 H6 120.9
C6 C7 H7 125.5
C6 C7 Ti 74.2(2)
C8 C7 C6 108.9(4)
C8 C7 H7 125.5
C8 C7 Ti 72.2(2)
Ti C7 H7 119.8
C7 C8 H8 125.6
C7 C8 C9 108.9(3)
C7 C8 Ti 74.4(2)
C9 C8 H8 125.6
C9 C8 Ti 73.85(19)
Ti C8 H8 118.1
C8 C9 H9 126.7
C8 C9 C10 106.7(3)
C8 C9 Ti 72.2(2)
C10 C9 H9 126.7
C10 C9 Ti 72.97(19)
Ti C9 H9 120.1
C6 C10 C9 107.1(3)
C6 C10 H10 126.4
C6 C10 Ti 73.9(2)
C9 C10 H10 126.4
C9 C10 Ti 72.38(19)
Ti C10 H10 119.2
C1 C11 C12 110.3(2)
C1 C11 C13 113.0(3)
C1 C11 P 96.49(18)
C12 C11 P 112.2(2)
C13 C11 C12 108.4(3)
C13 C11 P 116.0(2)
C11 C12 H12A 109.5
C11 C12 H12B 109.5
C11 C12 H12C 109.5
H12A C12 H12B 109.5
H12A C12 H12C 109.5
H12B C12 H12C 109.5
C11 C13 H13A 109.5
C11 C13 H13B 109.5
C11 C13 H13C 109.5
H13A C13 H13B 109.5
H13A C13 H13C 109.5
H13B C13 H13C 109.5
C15 C14 H14 105.2
C15 C14 C19 112.6(2)
C15 C14 P 113.0(2)
C19 C14 H14 105.2
C19 C14 P 114.46(19)
P C14 H14 105.2
C14 C15 H15A 109.5
C14 C15 H15B 109.5
H15A C15 H15B 108.1
C16 C15 C14 110.5(3)
C16 C15 H15A 109.5
C16 C15 H15B 109.5
C15 C16 H16A 109.2
C15 C16 H16B 109.2
C15 C16 C17 111.9(3)
H16A C16 H16B 107.9
C17 C16 H16A 109.2
C17 C16 H16B 109.2
C16 C17 H17A 109.6
C16 C17 H17B 109.6
H17A C17 H17B 108.1
C18 C17 C16 110.2(3)
C18 C17 H17A 109.6
C18 C17 H17B 109.6
C17 C18 H18A 109.3
C17 C18 H18B 109.3
C17 C18 C19 111.7(3)
H18A C18 H18B 107.9
C19 C18 H18A 109.3
C19 C18 H18B 109.3
C14 C19 H19A 109.5
C14 C19 H19B 109.5
C18 C19 C14 110.6(3)
C18 C19 H19A 109.5
C18 C19 H19B 109.5
H19A C19 H19B 108.1
C21 C20 H20 106.8
C21 C20 P 111.88(19)
C25 C20 H20 106.8
C25 C20 C21 108.7(2)
C25 C20 P 115.4(2)
P C20 H20 106.8
C20 C21 H21A 109.3
C20 C21 H21B 109.3
H21A C21 H21B 108.0
C22 C21 C20 111.4(2)
C22 C21 H21A 109.3
C22 C21 H21B 109.3
C21 C22 H22A 109.4
C21 C22 H22B 109.4
H22A C22 H22B 108.0
C23 C22 C21 111.2(3)
C23 C22 H22A 109.4
C23 C22 H22B 109.4
C22 C23 H23A 109.4
C22 C23 H23B 109.4
C22 C23 C24 111.2(3)
H23A C23 H23B 108.0
C24 C23 H23A 109.4
C24 C23 H23B 109.4
C23 C24 H24A 109.3
C23 C24 H24B 109.3
C23 C24 C25 111.7(3)
H24A C24 H24B 107.9
C25 C24 H24A 109.3
C25 C24 H24B 109.3
C20 C25 C24 110.2(3)
C20 C25 H25A 109.6
C20 C25 H25B 109.6
C24 C25 H25A 109.6
C24 C25 H25B 109.6
H25A C25 H25B 108.1
C31 C26 C27 119.3(3)
O C26 C27 120.1(2)
O C26 C31 120.6(3)
C26 C27 H27 119.9
C28 C27 C26 120.1(3)
C28 C27 H27 119.9
C27 C28 H28 120.3
C29 C28 C27 119.5(3)
C29 C28 H28 120.3
C28 C29 H29 119.7
C30 C29 C28 120.6(3)
C30 C29 H29 119.7
C29 C30 H30 120.1
C29 C30 C31 119.9(3)
C31 C30 H30 120.1
C26 C31 C30 120.5(3)
C26 C31 H31 119.7
C30 C31 H31 119.7
C26 O Ti 160.88(18)
C11 P Ti 88.22(9)
C14 P C11 107.11(13)
C14 P C20 105.13(13)
C14 P Ti 116.39(9)
C20 P C11 110.00(13)
C20 P Ti 127.12(10)
C1 Ti C2 34.41(10)
C1 Ti C3 57.82(10)
C1 Ti C4 57.57(11)
C1 Ti C5 35.15(11)
C1 Ti C6 159.05(14)
C1 Ti C7 166.77(14)
C1 Ti C10 131.02(12)
C1 Ti P 62.15(7)
C2 Ti C4 56.70(12)
C2 Ti C6 163.30(14)
C2 Ti P 90.09(8)
C3 Ti C2 34.65(11)
C3 Ti C4 33.88(12)
C3 Ti C6 142.19(13)
C3 Ti P 119.92(8)
C4 Ti P 109.79(8)
C5 Ti C2 57.04(11)
C5 Ti C3 56.90(11)
C5 Ti C4 34.02(11)
C5 Ti C6 139.27(13)
C5 Ti C7 137.55(13)
C5 Ti C10 105.92(14)
C5 Ti P 75.80(8)
C6 Ti C4 132.34(12)
C6 Ti P 97.72(11)
C7 Ti C2 136.02(13)
C7 Ti C3 109.26(14)
C7 Ti C4 110.51(14)
C7 Ti C6 33.21(14)
C7 Ti C10 55.85(13)
C7 Ti P 130.82(12)
C8 Ti C1 136.43(13)
C8 Ti C2 124.21(12)
C8 Ti C3 89.76(12)
C8 Ti C4 79.16(13)
C8 Ti C5 104.17(14)
C8 Ti C6 55.68(13)
C8 Ti C7 33.44(14)
C8 Ti C9 33.99(14)
C8 Ti C10 56.59(13)
C8 Ti P 139.93(11)
C9 Ti C1 121.49(12)
C9 Ti C2 134.86(13)
C9 Ti C3 104.63(14)
C9 Ti C4 78.17(13)
C9 Ti C5 86.86(11)
C9 Ti C6 56.30(13)
C9 Ti C7 56.00(13)
C9 Ti C10 34.65(14)
C9 Ti P 107.66(12)
C10 Ti C2 162.95(15)
C10 Ti C3 139.26(15)
C10 Ti C4 110.20(15)
C10 Ti C6 33.64(14)
C10 Ti P 84.42(8)
O Ti C1 97.34(10)
O Ti C2 77.70(11)
O Ti C3 95.71(11)
O Ti C4 129.34(11)
O Ti C5 131.68(10)
O Ti C6 87.60(12)
O Ti C7 86.28(12)
O Ti C8 115.62(14)
O Ti C9 141.18(11)
O Ti C10 118.25(14)
O Ti P 89.38(6)
C32 B C44 110.1(2)
C38 B C32 107.0(2)
C38 B C44 111.0(2)
C38 B C50 108.0(2)
C50 B C32 112.7(2)
C50 B C44 108.0(2)
C33 C32 B 125.3(2)
C33 C32 C37 114.2(3)
C37 C32 B 120.5(2)
C32 C33 H33 118.8
C34 C33 C32 122.4(3)
C34 C33 H33 118.8
C33 C34 H34 119.4
C35 C34 C33 121.3(3)
C35 C34 H34 119.4
C34 C35 H35 120.9
C36 C35 C34 118.1(3)
C36 C35 H35 120.9
C35 C36 H36 119.9
C35 C36 C37 120.1(3)
C37 C36 H36 119.9
C32 C37 H37 118.1
C36 C37 C32 123.8(3)
C36 C37 H37 118.1
C39 C38 B 119.3(2)
C39 C38 C43 114.9(2)
C43 C38 B 125.5(2)
C38 C39 H39 118.5
C40 C39 C38 123.0(3)
C40 C39 H39 118.5
C39 C40 H40 119.9
C41 C40 C39 120.2(3)
C41 C40 H40 119.9
C40 C41 H41 120.6
C40 C41 C42 118.9(3)
C42 C41 H41 120.6
C41 C42 H42 119.9
C43 C42 C41 120.2(3)
C43 C42 H42 119.9
C38 C43 H43 118.6
C42 C43 C38 122.8(2)
C42 C43 H43 118.6
C45 C44 B 121.8(2)
C49 C44 B 124.3(2)
C49 C44 C45 114.0(2)
C44 C45 H45 118.3
C46 C45 C44 123.3(3)
C46 C45 H45 118.3
C45 C46 H46 119.8
C47 C46 C45 120.5(3)
C47 C46 H46 119.8
C46 C47 H47 120.6
C46 C47 C48 118.7(3)
C48 C47 H47 120.6
C47 C48 H48 120.0
C47 C48 C49 120.1(3)
C49 C48 H48 120.0
C44 C49 H49 118.3
C48 C49 C44 123.4(3)
C48 C49 H49 118.3
C51 C50 B 122.3(2)
C55 C50 B 122.8(2)
C55 C50 C51 114.7(3)
C50 C51 H51 118.9
C52 C51 C50 122.2(3)
C52 C51 H51 118.9
C51 C52 H52 119.5
C53 C52 C51 120.9(3)
C53 C52 H52 119.5
C52 C53 H53 120.7
C54 C53 C52 118.7(3)
C54 C53 H53 120.7
C53 C54 H54 119.9
C53 C54 C55 120.3(3)
C55 C54 H54 119.9
C50 C55 H55 118.4
C54 C55 C50 123.2(3)
C54 C55 H55 118.4

loop_
_geom_bond_atom_site_label_1
_geom_bond_atom_site_label_2
_geom_bond_distance
C1 C2 1.402(4)
C1 C5 1.425(4)
C1 C11 1.519(4)
C1 Ti 2.357(3)
C2 H2 0.9500
C2 C3 1.415(5)
C2 Ti 2.381(3)
C3 H3 0.9500
C3 C4 1.393(5)
C3 Ti 2.370(3)
C4 H4 0.9500
C4 C5 1.396(4)
C4 Ti 2.409(3)
C5 H5 0.9500
C5 Ti 2.361(3)
C6 H6 0.9500
C6 C7 1.357(6)
C6 C10 1.374(6)
C6 Ti 2.384(3)
C7 H7 0.9500
C7 C8 1.352(6)
C7 Ti 2.363(3)
C8 H8 0.9500
C8 C9 1.372(6)
C8 Ti 2.336(3)
C9 H9 0.9500
C9 C10 1.406(6)
C9 Ti 2.357(3)
C10 H10 0.9500
C10 Ti 2.364(3)
C11 C12 1.535(4)
C11 C13 1.528(4)
C11 P 1.911(3)
C12 H12A 0.9800
C12 H12B 0.9800
C12 H12C 0.9800
C13 H13A 0.9800
C13 H13B 0.9800
C13 H13C 0.9800
C14 H14 1.0000
C14 C15 1.536(4)
C14 C19 1.538(4)
C14 P 1.852(3)
C15 H15A 0.9900
C15 H15B 0.9900
C15 C16 1.513(4)
C16 H16A 0.9900
C16 H16B 0.9900
C16 C17 1.533(5)
C17 H17A 0.9900
C17 H17B 0.9900
C17 C18 1.515(5)
C18 H18A 0.9900
C18 H18B 0.9900
C18 C19 1.530(4)
C19 H19A 0.9900
C19 H19B 0.9900
C20 H20 1.0000
C20 C21 1.544(4)
C20 C25 1.514(4)
C20 P 1.865(3)
C21 H21A 0.9900
C21 H21B 0.9900
C21 C22 1.523(4)
C22 H22A 0.9900
C22 H22B 0.9900
C22 C23 1.493(4)
C23 H23A 0.9900
C23 H23B 0.9900
C23 C24 1.513(5)
C24 H24A 0.9900
C24 H24B 0.9900
C24 C25 1.538(4)
C25 H25A 0.9900
C25 H25B 0.9900
C26 C27 1.396(4)
C26 C31 1.388(4)
C26 O 1.326(3)
C27 H27 0.9500
C27 C28 1.395(4)
C28 H28 0.9500
C28 C29 1.389(5)
C29 H29 0.9500
C29 C30 1.376(5)
C30 H30 0.9500
C30 C31 1.390(4)
C31 H31 0.9500
O Ti 1.871(2)
P Ti 2.6088(8)
B C32 1.653(4)
B C38 1.640(4)
B C44 1.664(4)
B C50 1.646(4)
C32 C33 1.400(4)
C32 C37 1.400(4)
C33 H33 0.9500
C33 C34 1.392(4)
C34 H34 0.9500
C34 C35 1.379(5)
C35 H35 0.9500
C35 C36 1.373(5)
C36 H36 0.9500
C36 C37 1.390(4)
C37 H37 0.9500
C38 C39 1.401(4)
C38 C43 1.405(4)
C39 H39 0.9500
C39 C40 1.387(4)
C40 H40 0.9500
C40 C41 1.377(4)
C41 H41 0.9500
C41 C42 1.389(4)
C42 H42 0.9500
C42 C43 1.385(4)
C43 H43 0.9500
C44 C45 1.402(4)
C44 C49 1.401(4)
C45 H45 0.9500
C45 C46 1.388(4)
C46 H46 0.9500
C46 C47 1.372(4)
C47 H47 0.9500
C47 C48 1.380(4)
C48 H48 0.9500
C48 C49 1.392(4)
C49 H49 0.9500
C50 C51 1.407(4)
C50 C55 1.400(4)
C51 H51 0.9500
C51 C52 1.395(4)
C52 H52 0.9500
C52 C53 1.375(5)
C53 H53 0.9500
C53 C54 1.374(5)
C54 H54 0.9500
C54 C55 1.392(4)
C55 H55 0.9500

loop_
_geom_torsion_atom_site_label_1
_geom_torsion_atom_site_label_2
_geom_torsion_atom_site_label_3
_geom_torsion_atom_site_label_4
_geom_torsion
C1 C2 C3 C4 3.8(4)
C1 C2 C3 Ti -63.1(2)
C2 C1 C5 C4 0.1(3)
C2 C1 C5 Ti 66.5(2)
C2 C1 C11 C12 13.3(4)
C2 C1 C11 C13 134.8(3)
C2 C1 C11 P -103.3(3)
C2 C3 C4 C5 -3.7(3)
C2 C3 C4 Ti -65.9(2)
C3 C4 C5 C1 2.3(3)
C3 C4 C5 Ti -62.5(2)
C5 C1 C2 C3 -2.3(3)
C5 C1 C2 Ti -65.72(19)
C5 C1 C11 C12 178.1(3)
C5 C1 C11 C13 -60.4(4)
C5 C1 C11 P 61.5(3)
C6 C7 C8 C9 -0.7(4)
C6 C7 C8 Ti 65.6(3)
C7 C6 C10 C9 1.1(4)
C7 C6 C10 Ti -64.1(3)
C7 C8 C9 C10 1.4(4)
C7 C8 C9 Ti 66.7(3)
C8 C9 C10 C6 -1.6(4)
C8 C9 C10 Ti 64.8(2)
C10 C6 C7 C8 -0.3(4)
C10 C6 C7 Ti 64.0(2)
C11 C1 C2 C3 164.7(3)
C11 C1 C2 Ti 101.3(3)
C11 C1 C5 C4 -167.4(3)
C11 C1 C5 Ti -100.9(3)
C14 C15 C16 C17 -55.3(4)
C15 C14 C19 C18 -53.0(3)
C15 C14 P C11 77.1(2)
C15 C14 P C20 -39.9(2)
C15 C14 P Ti 173.76(17)
C15 C16 C17 C18 57.7(4)
C16 C17 C18 C19 -57.3(4)
C17 C18 C19 C14 55.1(4)
C19 C14 C15 C16 53.3(3)
C19 C14 P C11 -152.2(2)
C19 C14 P C20 90.8(2)
C19 C14 P Ti -55.5(2)
C20 C21 C22 C23 56.9(4)
C21 C20 C25 C24 57.6(3)
C21 C20 P C11 -168.4(2)
C21 C20 P C14 -53.4(2)
C21 C20 P Ti 88.0(2)
C21 C22 C23 C24 -54.9(4)
C22 C23 C24 C25 55.4(4)
C23 C24 C25 C20 -57.4(4)
C25 C20 C21 C22 -58.1(3)
C25 C20 P C11 66.6(3)
C25 C20 P C14 -178.4(2)
C25 C20 P Ti -36.9(3)
C26 C27 C28 C29 0.7(4)
C26 O Ti C1 -143.9(6)
C26 O Ti C2 -115.5(6)
C26 O Ti C3 -85.7(6)
C26 O Ti C4 -90.3(6)
C26 O Ti C5 -135.5(6)
C26 O Ti C6 56.5(6)
C26 O Ti C7 23.3(6)
C26 O Ti C8 6.7(6)
C26 O Ti C9 36.2(7)
C26 O Ti C10 70.9(6)
C26 O Ti P 154.3(6)
C27 C26 C31 C30 3.1(4)
C27 C26 O Ti -159.1(5)
C27 C28 C29 C30 1.2(5)
C28 C29 C30 C31 -1.0(5)
C29 C30 C31 C26 -1.2(4)
C31 C26 C27 C28 -2.8(4)
C31 C26 O Ti 21.3(7)
O C26 C27 C28 177.6(3)
O C26 C31 C30 -177.3(3)
P C14 C15 C16 -175.1(2)
P C14 C19 C18 176.1(2)
P C20 C21 C22 173.4(2)
P C20 C25 C24 -175.8(2)
Ti C1 C2 C3 63.4(2)
Ti C1 C5 C4 -66.5(2)
Ti C1 C11 C12 96.7(2)
Ti C1 C11 C13 -141.8(2)
Ti C1 C11 P -19.90(19)
Ti C2 C3 C4 66.9(2)
Ti C3 C4 C5 62.2(2)
Ti C4 C5 C1 64.8(2)
Ti C6 C7 C8 -64.3(3)
Ti C6 C10 C9 65.3(2)
Ti C7 C8 C9 -66.4(2)
Ti C8 C9 C10 -65.3(2)
Ti C9 C10 C6 -66.3(2)
B C32 C33 C34 179.9(3)
B C32 C37 C36 179.5(3)
B C38 C39 C40 174.1(2)
B C38 C43 C42 -174.7(2)
B C44 C45 C46 178.8(3)
B C44 C49 C48 -178.0(3)
B C50 C51 C52 174.3(3)
B C50 C55 C54 -173.7(3)
C32 B C38 C39 49.8(3)
C32 B C38 C43 -135.9(2)
C32 B C44 C45 66.1(3)
C32 B C44 C49 -115.9(3)
C32 B C50 C51 54.0(3)
C32 B C50 C55 -131.5(3)
C32 C33 C34 C35 -0.1(5)
C33 C32 C37 C36 -3.4(4)
C33 C34 C35 C36 -2.6(4)
C34 C35 C36 C37 2.2(4)
C35 C36 C37 C32 0.9(5)
C37 C32 C33 C34 3.0(4)
C38 B C32 C33 -117.0(3)
C38 B C32 C37 59.7(3)
C38 B C44 C45 -52.2(3)
C38 B C44 C49 125.8(3)
C38 B C50 C51 172.0(2)
C38 B C50 C55 -13.5(3)
C38 C39 C40 C41 1.1(4)
C39 C38 C43 C42 -0.1(4)
C39 C40 C41 C42 -0.4(4)
C40 C41 C42 C43 -0.4(4)
C41 C42 C43 C38 0.7(4)
C43 C38 C39 C40 -0.8(4)
C44 B C32 C33 122.2(3)
C44 B C32 C37 -61.0(3)
C44 B C38 C39 169.9(2)
C44 B C38 C43 -15.8(3)
C44 B C50 C51 -67.9(3)
C44 B C50 C55 106.7(3)
C44 C45 C46 C47 -1.7(5)
C45 C44 C49 C48 0.2(4)
C45 C46 C47 C48 1.8(4)
C46 C47 C48 C49 -1.0(4)
C47 C48 C49 C44 0.0(4)
C49 C44 C45 C46 0.6(4)
C50 B C32 C33 1.5(4)
C50 B C32 C37 178.3(2)
C50 B C38 C39 -71.9(3)
C50 B C38 C43 102.5(3)
C50 B C44 C45 -170.4(2)
C50 B C44 C49 7.6(3)
C50 C51 C52 C53 -0.5(5)
C51 C50 C55 C54 1.3(4)
C51 C52 C53 C54 1.1(5)
C52 C53 C54 C55 -0.4(5)
C53 C54 C55 C50 -0.8(5)
C55 C50 C51 C52 -0.6(4)
